data_7012909
loop_
_publ_author_name
'Andrei S. Batsanov'
'St\'ephanie M. Cornet'
'Keith B. Dillon'
'Andr\'es E. Goeta'
'Amber L. Thompson'
'Bao Yu Xue'

_publ_section_title
;
 The synthesis and characterisation of some Group 14 compounds
 containing the 2,4,6-(CF3)3C6H2, 2,6-(CF3)2C6H3 or 2,4-(CF3)2C6H3
 ligands
;
_journal_issue 12
_journal_name_full 'Dalton Trans.'
_journal_page_first 2496
_journal_page_last 2502
_journal_paper_doi 10.1039/b302544f
_journal_year 2003
_chemical_formula_moiety 'C16 H6 Cl2 F12 Si'
_chemical_formula_sum 'C16 H6 Cl2 F12 Si'
_chemical_formula_weight 525.20
_chemical_melting_point ?
_chemical_name_common bis-(2,4-bis-trifluoromethyl-phenyl)-dichloro-silane
_chemical_name_systematic ' bis-(2,4-bis-trifluoromethyl-phenyl)-dichloro-silane'
_space_group_IT_number 14
_symmetry_cell_setting monoclinic
_symmetry_space_group_name_Hall '-P 2yn'
_symmetry_space_group_name_H-M 'P 1 21/n 1'
_atom_sites_solution_hydrogens difmap
_atom_sites_solution_primary direct
_atom_sites_solution_secondary difmap
_audit_creation_method SHELXL-97
_cell_angle_alpha 90.00
_cell_angle_beta 107.84(2)
_cell_angle_gamma 90.00
_cell_formula_units_Z 4
_cell_length_a 10.429(7)
_cell_length_b 11.534(7)
_cell_length_c 16.608(10)
_cell_measurement_reflns_used 904
_cell_measurement_temperature 120(2)
_cell_measurement_theta_max 24.0
_cell_measurement_theta_min 12.0
_cell_volume 1902(2)
_computing_cell_refinement 'Bruker SMART'
_computing_data_collection 'Bruker SMART'
_computing_data_reduction 'Bruker SHELXTL'
_computing_molecular_graphics 'Bruker SHELXTL'
_computing_publication_material 'Bruker SHELXTL'
_computing_structure_refinement 'SHELXL-97 (Sheldrick, 1997)'
_computing_structure_solution 'SHELXS-97 (Sheldrick, 1990)'
_diffrn_ambient_temperature 120(2)
_diffrn_detector_area_resol_mean 8
_diffrn_measured_fraction_theta_full 0.986
_diffrn_measured_fraction_theta_max 0.986
_diffrn_measurement_device_type 'SMART 1K CCD area detector'
_diffrn_measurement_method '\w scans'
_diffrn_radiation_monochromator graphite
_diffrn_radiation_source 'fine-focus sealed tube'
_diffrn_radiation_type MoK\a
_diffrn_radiation_wavelength 0.71073
_diffrn_reflns_av_R_equivalents 0.0321
_diffrn_reflns_av_sigmaI/netI 0.0248
_diffrn_reflns_limit_h_max 13
_diffrn_reflns_limit_h_min -14
_diffrn_reflns_limit_k_max 15
_diffrn_reflns_limit_k_min -15
_diffrn_reflns_limit_l_max 22
_diffrn_reflns_limit_l_min -22
_diffrn_reflns_number 17420
_diffrn_reflns_theta_full 29.13
_diffrn_reflns_theta_max 29.13
_diffrn_reflns_theta_min 2.06
_exptl_absorpt_coefficient_mu 0.520
_exptl_absorpt_correction_T_max 0.874
_exptl_absorpt_correction_T_min 0.807
_exptl_absorpt_correction_type multi-scan
_exptl_absorpt_process_details 'SADABS (G.M.Sheldrick, 1998), R(int)=0.045 before correction'
_exptl_crystal_colour colorless
_exptl_crystal_density_diffrn 1.834
_exptl_crystal_density_meas ?
_exptl_crystal_density_method .
_exptl_crystal_description block
_exptl_crystal_F_000 1032
_exptl_crystal_size_max 0.40
_exptl_crystal_size_mid 0.40
_exptl_crystal_size_min 0.26
_refine_diff_density_max 0.405
_refine_diff_density_min -0.342
_refine_diff_density_rms 0.061
_refine_ls_extinction_method none
_refine_ls_goodness_of_fit_ref 1.021
_refine_ls_hydrogen_treatment refall
_refine_ls_matrix_type full
_refine_ls_number_parameters 304
_refine_ls_number_reflns 5059
_refine_ls_number_restraints 0
_refine_ls_restrained_S_all 1.021
_refine_ls_R_factor_all 0.0507
_refine_ls_R_factor_gt 0.0356
_refine_ls_shift/su_max 0.001
_refine_ls_shift/su_mean 0.000
_refine_ls_structure_factor_coef Fsqd
_refine_ls_weighting_details 'calc w=1/[\s^2^(Fo^2^)+(0.0417P)^2^+1.3379P] where P=(Fo^2^+2Fc^2^)/3'
_refine_ls_weighting_scheme calc
_refine_ls_wR_factor_gt 0.0861
_refine_ls_wR_factor_ref 0.0938
_reflns_number_gt 4018
_reflns_number_total 5059
_reflns_threshold_expression I>2\s(I)
_cod_data_source_file b302544f.txt
_cod_data_source_block (4a)
_cod_depositor_comments
;
The following automatic conversions were performed:
'_symmetry_cell_setting' value 'Monoclinic' changed to 'monoclinic'
according to '/home/adriana/struct/CIF-dictionaries/cif_core.dic'
dictionary named 'cif_core.dic' version 2.4.1 from 2010-06-29.

Automatic conversion script
Id: cif_fix_enum 1555 2011-01-17 13:19:09Z saulius 

The following automatic conversions were performed:

'_chemical_melting_point' value 'not measured' was changed to '?' -
the value is undefined or not given.

Automatic conversion script
Id: cif_fix_values 1569 2011-02-09 13:29:24Z adriana 
;
_cod_original_sg_symbol_H-M P2(1)/n
_cod_database_code 7012909

loop_
_symmetry_equiv_pos_as_xyz
'x, y, z'
'-x+1/2, y+1/2, -z+1/2'
'-x, -y, -z'
'x-1/2, -y-1/2, z-1/2'

loop_
_atom_site_label
_atom_site_type_symbol
_atom_site_fract_x
_atom_site_fract_y
_atom_site_fract_z
_atom_site_U_iso_or_equiv
_atom_site_adp_type
_atom_site_occupancy
_atom_site_symmetry_multiplicity
_atom_site_calc_flag
_atom_site_refinement_flags
_atom_site_disorder_assembly
_atom_site_disorder_group
Si Si 0.65768(5) 0.51964(4) 0.20903(3) 0.02141(11) Uani 1 1 d . . .
Cl1 Cl 0.68478(5) 0.44718(4) 0.10273(3) 0.03322(12) Uani 1 1 d . . .
Cl2 Cl 0.84785(4) 0.56570(4) 0.28110(3) 0.03209(11) Uani 1 1 d . . .
F11 F 0.63963(12) 0.63895(11) 0.35897(7) 0.0363(3) Uani 1 1 d . . .
F12 F 0.51594(14) 0.78231(11) 0.37067(7) 0.0400(3) Uani 1 1 d . . .
F13 F 0.42577(14) 0.61668(14) 0.32785(8) 0.0491(4) Uani 1 1 d . . .
F14 F 0.31684(14) 1.03746(11) 0.14684(8) 0.0410(3) Uani 1 1 d . . .
F15 F 0.18836(14) 0.93692(13) 0.04535(10) 0.0574(4) Uani 1 1 d . . .
F16 F 0.36177(17) 1.02197(12) 0.02999(9) 0.0546(4) Uani 1 1 d . . .
F21 F 0.38437(12) 0.46368(10) 0.11266(7) 0.0342(3) Uani 1 1 d . . .
F22 F 0.40973(13) 0.28337(11) 0.08869(7) 0.0380(3) Uani 1 1 d . . .
F23 F 0.24974(11) 0.33617(13) 0.13642(8) 0.0417(3) Uani 1 1 d . . .
F24 F 0.43326(19) 0.03922(11) 0.36202(8) 0.0566(4) Uani 1 1 d . . .
F25 F 0.36119(17) 0.16518(14) 0.43117(12) 0.0628(5) Uani 1 1 d . . .
F26 F 0.56284(15) 0.10468(14) 0.47861(8) 0.0562(4) Uani 1 1 d . . .
C11 C 0.55451(16) 0.65586(14) 0.17816(10) 0.0202(3) Uani 1 1 d . . .
C12 C 0.50306(17) 0.72449(15) 0.23154(10) 0.0213(3) Uani 1 1 d . . .
C13 C 0.42706(18) 0.82368(15) 0.20197(11) 0.0237(3) Uani 1 1 d . . .
H13 H 0.392(2) 0.867(2) 0.2381(14) 0.027(5) Uiso 1 1 d . . .
C14 C 0.40010(17) 0.85683(15) 0.11783(11) 0.0238(3) Uani 1 1 d . . .
C15 C 0.44899(19) 0.79143(16) 0.06340(11) 0.0259(4) Uani 1 1 d . . .
H15 H 0.433(2) 0.815(2) 0.0082(15) 0.035(6) Uiso 1 1 d . . .
C16 C 0.52517(18) 0.69245(15) 0.09360(11) 0.0237(3) Uani 1 1 d . . .
H16 H 0.555(2) 0.6462(19) 0.0559(13) 0.024(5) Uiso 1 1 d . . .
C17 C 0.52133(19) 0.69136(16) 0.32278(11) 0.0268(4) Uani 1 1 d . . .
C18 C 0.3167(2) 0.96296(17) 0.08539(12) 0.0315(4) Uani 1 1 d . . .
C21 C 0.59136(17) 0.40370(14) 0.26564(10) 0.0209(3) Uani 1 1 d . . .
C22 C 0.47015(16) 0.34111(14) 0.23214(10) 0.0200(3) Uani 1 1 d . . .
C23 C 0.43092(17) 0.25555(15) 0.27885(10) 0.0212(3) Uani 1 1 d . . .
H23 H 0.351(2) 0.2156(19) 0.2555(14) 0.027(5) Uiso 1 1 d . . .
C24 C 0.51215(18) 0.22985(15) 0.36062(10) 0.0226(3) Uani 1 1 d . . .
C25 C 0.63116(19) 0.28942(16) 0.39549(11) 0.0262(4) Uani 1 1 d . . .
H25 H 0.690(2) 0.270(2) 0.4503(15) 0.036(6) Uiso 1 1 d . . .
C26 C 0.66982(18) 0.37519(16) 0.34834(11) 0.0248(3) Uani 1 1 d . . .
H26 H 0.755(2) 0.413(2) 0.3713(14) 0.032(6) Uiso 1 1 d . . .
C27 C 0.37848(18) 0.35707(16) 0.14309(11) 0.0252(3) Uani 1 1 d . . .
C28 C 0.4674(2) 0.13455(16) 0.40828(11) 0.0278(4) Uani 1 1 d . . .

loop_
_atom_site_aniso_label
_atom_site_aniso_U_11
_atom_site_aniso_U_22
_atom_site_aniso_U_33
_atom_site_aniso_U_23
_atom_site_aniso_U_13
_atom_site_aniso_U_12
Si 0.0220(2) 0.0193(2) 0.0233(2) 0.00277(17) 0.00743(17) 0.00156(17)
Cl1 0.0423(3) 0.0302(2) 0.0324(2) 0.00030(18) 0.01916(19) 0.00712(19)
Cl2 0.0214(2) 0.0327(2) 0.0401(2) 0.00716(19) 0.00635(17) -0.00210(17)
F11 0.0440(7) 0.0416(7) 0.0221(5) 0.0055(5) 0.0082(5) 0.0151(5)
F12 0.0587(8) 0.0390(7) 0.0241(5) -0.0030(5) 0.0155(5) 0.0130(6)
F13 0.0533(8) 0.0603(9) 0.0377(7) 0.0095(6) 0.0196(6) -0.0199(7)
F14 0.0495(7) 0.0286(6) 0.0391(6) -0.0049(5) 0.0050(5) 0.0152(5)
F15 0.0358(7) 0.0420(8) 0.0722(10) -0.0068(7) -0.0162(7) 0.0094(6)
F16 0.0818(11) 0.0371(7) 0.0508(8) 0.0234(6) 0.0292(7) 0.0246(7)
F21 0.0394(6) 0.0266(6) 0.0276(5) 0.0098(4) -0.0031(5) -0.0038(5)
F22 0.0549(8) 0.0351(6) 0.0201(5) -0.0048(4) 0.0058(5) -0.0018(6)
F23 0.0233(5) 0.0589(8) 0.0358(6) 0.0155(6) -0.0017(5) -0.0061(5)
F24 0.1074(13) 0.0298(7) 0.0353(7) -0.0043(5) 0.0255(7) -0.0279(7)
F25 0.0683(10) 0.0532(9) 0.0891(12) 0.0272(8) 0.0570(9) 0.0113(8)
F26 0.0577(9) 0.0579(9) 0.0387(7) 0.0281(6) -0.0062(6) -0.0195(7)
C11 0.0207(7) 0.0183(7) 0.0215(7) 0.0007(6) 0.0063(6) -0.0018(6)
C12 0.0224(8) 0.0207(8) 0.0206(7) 0.0002(6) 0.0064(6) -0.0023(6)
C13 0.0247(8) 0.0215(8) 0.0252(8) -0.0031(6) 0.0079(6) -0.0003(7)
C14 0.0246(8) 0.0198(8) 0.0243(8) 0.0000(6) 0.0034(6) 0.0000(6)
C15 0.0326(9) 0.0233(8) 0.0203(8) 0.0026(6) 0.0059(6) 0.0001(7)
C16 0.0298(9) 0.0208(8) 0.0210(7) 0.0009(6) 0.0086(6) 0.0008(7)
C17 0.0314(9) 0.0271(9) 0.0234(8) 0.0011(7) 0.0108(7) 0.0013(7)
C18 0.0352(10) 0.0251(9) 0.0295(9) -0.0005(7) 0.0031(7) 0.0055(8)
C21 0.0219(8) 0.0183(7) 0.0213(7) 0.0012(6) 0.0049(6) 0.0011(6)
C22 0.0225(8) 0.0187(8) 0.0177(7) 0.0001(6) 0.0046(6) 0.0023(6)
C23 0.0230(8) 0.0194(8) 0.0204(7) -0.0013(6) 0.0056(6) -0.0010(6)
C24 0.0290(9) 0.0180(8) 0.0208(7) 0.0006(6) 0.0075(6) 0.0004(6)
C25 0.0306(9) 0.0238(9) 0.0202(7) 0.0032(6) 0.0019(6) -0.0022(7)
C26 0.0246(8) 0.0228(8) 0.0226(8) 0.0017(6) 0.0010(6) -0.0031(7)
C27 0.0261(8) 0.0257(9) 0.0210(8) 0.0024(6) 0.0031(6) -0.0021(7)
C28 0.0364(10) 0.0252(9) 0.0215(8) 0.0025(7) 0.0085(7) -0.0036(7)

loop_
_atom_type_symbol
_atom_type_description
_atom_type_scat_dispersion_real
_atom_type_scat_dispersion_imag
_atom_type_scat_source
C C 0.0033 0.0016 'International Tables Vol C Tables 4.2.6.8 and 6.1.1.4'
H H 0.0000 0.0000 'International Tables Vol C Tables 4.2.6.8 and 6.1.1.4'
F F 0.0171 0.0103 'International Tables Vol C Tables 4.2.6.8 and 6.1.1.4'
Si Si 0.0817 0.0704 'International Tables Vol C Tables 4.2.6.8 and 6.1.1.4'
Cl Cl 0.1484 0.1585 'International Tables Vol C Tables 4.2.6.8 and 6.1.1.4'

loop_
_geom_angle_atom_site_label_1
_geom_angle_atom_site_label_2
_geom_angle_atom_site_label_3
_geom_angle
_geom_angle_site_symmetry_1
_geom_angle_site_symmetry_3
_geom_angle_publ_flag
C21 Si C11 117.47(8) . . ?
C21 Si Cl2 109.29(6) . . ?
C11 Si Cl2 108.22(7) . . ?
C21 Si Cl1 108.00(7) . . ?
C11 Si Cl1 108.88(6) . . ?
Cl2 Si Cl1 104.17(5) . . ?
C21 Si F21 70.51(6) . . ?
C11 Si F21 69.55(7) . . ?
Cl2 Si F21 176.92(4) . . ?
Cl1 Si F21 78.71(5) . . ?
C21 Si F11 77.18(7) . . ?
C11 Si F11 69.90(6) . . ?
Cl2 Si F11 71.41(5) . . ?
Cl1 Si F11 174.30(4) . . ?
F21 Si F11 105.64(5) . . ?
C27 F21 Si 98.52(9) . . ?
C17 F11 Si 97.00(10) . . ?
C26 C21 C22 116.61(15) . . ?
C26 C21 Si 117.44(13) . . ?
C22 C21 Si 125.94(12) . . ?
C23 C22 C21 121.53(15) . . ?
C23 C22 C27 115.30(15) . . ?
C21 C22 C27 123.10(15) . . ?
C22 C23 C24 119.92(16) . . ?
C22 C23 H23 120.0(13) . . ?
C24 C23 H23 120.1(13) . . ?
C25 C24 C23 120.16(16) . . ?
C25 C24 C28 121.65(16) . . ?
C23 C24 C28 118.18(16) . . ?
C24 C25 C26 119.63(16) . . ?
C24 C25 H25 121.3(15) . . ?
C26 C25 H25 119.0(15) . . ?
C25 C26 C21 122.16(16) . . ?
C25 C26 H26 119.6(14) . . ?
C21 C26 H26 118.2(14) . . ?
F23 C27 F21 107.21(15) . . ?
F23 C27 F22 105.87(15) . . ?
F21 C27 F22 106.10(15) . . ?
F23 C27 C22 112.28(15) . . ?
F21 C27 C22 113.23(14) . . ?
F22 C27 C22 111.66(15) . . ?
F25 C28 F24 106.71(18) . . ?
F25 C28 F26 106.51(17) . . ?
F24 C28 F26 106.90(17) . . ?
F25 C28 C24 112.10(16) . . ?
F24 C28 C24 111.79(15) . . ?
F26 C28 C24 112.45(16) . . ?
C16 C11 C12 116.77(16) . . ?
C16 C11 Si 116.93(13) . . ?
C12 C11 Si 126.30(13) . . ?
C13 C12 C11 121.60(16) . . ?
C13 C12 C17 116.30(15) . . ?
C11 C12 C17 122.04(15) . . ?
C14 C13 C12 119.86(16) . . ?
C14 C13 H13 119.9(14) . . ?
C12 C13 H13 120.2(14) . . ?
C15 C14 C13 120.18(16) . . ?
C15 C14 C18 119.78(16) . . ?
C13 C14 C18 120.03(16) . . ?
C14 C15 C16 119.55(16) . . ?
C14 C15 H15 119.7(15) . . ?
C16 C15 H15 120.7(15) . . ?
C15 C16 C11 122.04(16) . . ?
C15 C16 H16 119.4(13) . . ?
C11 C16 H16 118.5(13) . . ?
F12 C17 F13 107.55(16) . . ?
F12 C17 F11 106.85(15) . . ?
F13 C17 F11 106.40(16) . . ?
F12 C17 C12 112.56(16) . . ?
F13 C17 C12 110.90(15) . . ?
F11 C17 C12 112.24(15) . . ?
F15 C18 F14 106.99(17) . . ?
F15 C18 F16 106.35(17) . . ?
F14 C18 F16 106.25(17) . . ?
F15 C18 C14 112.19(17) . . ?
F14 C18 C14 112.69(16) . . ?
F16 C18 C14 111.95(17) . . ?

loop_
_geom_bond_atom_site_label_1
_geom_bond_atom_site_label_2
_geom_bond_distance
_geom_bond_site_symmetry_2
_geom_bond_publ_flag
Si C21 1.8838(19) . ?
Si C11 1.8845(19) . ?
Si Cl2 2.0479(13) . ?
Si Cl1 2.0497(12) . ?
Si F21 2.882(2) . ?
Si F11 2.9013(18) . ?
F21 C27 1.338(2) . ?
F22 C27 1.351(2) . ?
F23 C27 1.335(2) . ?
F24 C28 1.326(2) . ?
F25 C28 1.325(3) . ?
F26 C28 1.327(2) . ?
F11 C17 1.340(2) . ?
F12 C17 1.328(2) . ?
F13 C17 1.339(2) . ?
F14 C18 1.334(2) . ?
F15 C18 1.334(3) . ?
F16 C18 1.340(3) . ?
C21 C26 1.406(2) . ?
C21 C22 1.413(2) . ?
C22 C23 1.392(2) . ?
C22 C27 1.506(2) . ?
C23 C24 1.395(2) . ?
C23 H23 0.93(2) . ?
C24 C25 1.381(3) . ?
C24 C28 1.510(2) . ?
C25 C26 1.396(3) . ?
C25 H25 0.96(2) . ?
C26 H26 0.96(2) . ?
C11 C16 1.407(2) . ?
C11 C12 1.411(2) . ?
C12 C13 1.393(2) . ?
C12 C17 1.517(3) . ?
C13 C14 1.392(3) . ?
C13 H13 0.94(2) . ?
C14 C15 1.389(3) . ?
C14 C18 1.503(3) . ?
C15 C16 1.393(3) . ?
C15 H15 0.92(2) . ?
C16 H16 0.95(2) . ?

loop_
_geom_torsion_atom_site_label_1
_geom_torsion_atom_site_label_2
_geom_torsion_atom_site_label_3
_geom_torsion_atom_site_label_4
_geom_torsion
_geom_torsion_site_symmetry_1
_geom_torsion_site_symmetry_2
_geom_torsion_site_symmetry_3
_geom_torsion_site_symmetry_4
_geom_torsion_publ_flag
Cl2 Si C21 C26 6.43(15) . . . . ?
Cl1 Si C11 C16 -6.23(14) . . . . ?

loop_
_cod_related_entry_id
_cod_related_entry_database
_cod_related_entry_code
1 ChemSpider 21146175
